data_7043760
loop_
_publ_author_name
'Obeid, Naim M.'
'Klemmer, Lukas'
'Maus, Daniel'
'Zimmer, Michael'
'Jeck, Jonathan'
'Bejan, Iulia'
'White, Andrew J. P.'
'Huch, Volker'
'Jung, Gregor'
'Scheschkewitz, David'

_publ_section_title
;
 (Oligo)aromatic species with one or two conjugated Si[double bond, length
 as m-dash]Si bonds: near-IR emission of anthracenyl-bridged
 tetrasiladiene.
;
_journal_name_full 'Dalton transactions (Cambridge, England : 2003)'
_journal_paper_doi 10.1039/c7dt00397h
_journal_year 2017
_chemical_formula_moiety 'C59 H78 Si2, 0.5(C5 H12), 0.25(C6 H6)'
_chemical_formula_sum 'C63 H85.5 Si2'
_chemical_formula_weight 898.99
_chemical_properties_physical ', Air-sensitive,Moisture-sensitive'
_space_group_crystal_system triclinic
_space_group_IT_number 2
_space_group_name_Hall '-P 1'
_space_group_name_H-M_alt 'P -1'
_symmetry_space_group_name_Hall '-P 1'
_symmetry_space_group_name_H-M 'P -1'
_atom_sites_solution_hydrogens geom
_audit_creation_method SHELXL-2014/6
_audit_update_record
;
2017-01-27 deposited with the CCDC.
2017-03-29 downloaded from the CCDC.
;
_cell_angle_alpha 95.878(3)
_cell_angle_beta 101.103(3)
_cell_angle_gamma 96.251(3)
_cell_formula_units_Z 4
_cell_length_a 14.5999(9)
_cell_length_b 19.1502(11)
_cell_length_c 20.8629(13)
_cell_measurement_reflns_used 9924
_cell_measurement_temperature 122(2)
_cell_measurement_theta_max 26.56
_cell_measurement_theta_min 2.15
_cell_volume 5644.2(6)
_computing_cell_refinement 'Bruker SAINT'
_computing_data_collection 'Bruker APEX2'
_computing_data_reduction 'Bruker SAINT'
_computing_molecular_graphics 'Bruker SHELXTL'
_computing_publication_material 'Bruker SHELXTL'
_computing_structure_refinement 'SHELXL-2014/6 (Sheldrick, 2014)'
_computing_structure_solution 'SHELXS-97 (Sheldrick 2008)'
_diffrn_ambient_temperature 122(2)
_diffrn_measured_fraction_theta_full 0.953
_diffrn_measured_fraction_theta_max 0.931
_diffrn_measurement_device_type 'Bruker APEX-II CCD'
_diffrn_measurement_method '\f and \w scans'
_diffrn_radiation_type MoK\a
_diffrn_radiation_wavelength 0.71073
_diffrn_reflns_av_R_equivalents 0.1047
_diffrn_reflns_av_unetI/netI 0.1924
_diffrn_reflns_Laue_measured_fraction_full 0.953
_diffrn_reflns_Laue_measured_fraction_max 0.931
_diffrn_reflns_limit_h_max 18
_diffrn_reflns_limit_h_min -18
_diffrn_reflns_limit_k_max 23
_diffrn_reflns_limit_k_min -23
_diffrn_reflns_limit_l_max 26
_diffrn_reflns_limit_l_min -24
_diffrn_reflns_number 66625
_diffrn_reflns_point_group_measured_fraction_full 0.953
_diffrn_reflns_point_group_measured_fraction_max 0.931
_diffrn_reflns_theta_full 25.242
_diffrn_reflns_theta_max 26.555
_diffrn_reflns_theta_min 1.003
_exptl_absorpt_coefficient_mu 0.099
_exptl_absorpt_correction_T_max 0.7454
_exptl_absorpt_correction_T_min 0.6219
_exptl_absorpt_correction_type multi-scan
_exptl_absorpt_process_details 'SADABS 2014/5'
_exptl_crystal_colour red
_exptl_crystal_density_diffrn 1.058
_exptl_crystal_description block
_exptl_crystal_F_000 1966
_exptl_crystal_recrystallization_method 'Re-crystallisation from solvent'
_exptl_crystal_size_max 0.539
_exptl_crystal_size_mid 0.220
_exptl_crystal_size_min 0.092
_refine_diff_density_max 1.129
_refine_diff_density_min -0.770
_refine_diff_density_rms 0.077
_refine_ls_extinction_method none
_refine_ls_goodness_of_fit_ref 1.606
_refine_ls_hydrogen_treatment constr
_refine_ls_matrix_type full
_refine_ls_number_parameters 1183
_refine_ls_number_reflns 21894
_refine_ls_number_restraints 976
_refine_ls_restrained_S_all 1.586
_refine_ls_R_factor_all 0.2892
_refine_ls_R_factor_gt 0.2122
_refine_ls_shift/su_max 5.826
_refine_ls_shift/su_mean 0.115
_refine_ls_structure_factor_coef Fsqd
_refine_ls_weighting_details 'w=1/[\s^2^(Fo^2^)+(0.0600P)^2^] where P=(Fo^2^+2Fc^2^)/3'
_refine_ls_weighting_scheme calc
_refine_ls_wR_factor_gt 0.2552
_refine_ls_wR_factor_ref 0.2733
_reflns_Friedel_coverage 0.000
_reflns_number_gt 10155
_reflns_number_total 21894
_reflns_threshold_expression 'I > 2\s(I)'
_cod_data_source_file c7dt00397h2.cif
_cod_data_source_block sh3728
_cod_original_formula_sum 'C63 H85.50 Si2'
_cod_database_code 7043760
_shelx_space_group_comment
; 
The symmetry employed for this shelxl refinement is uniquely defined 
by the following loop, which should always be used as a source of 
symmetry information in preference to the above space-group names. 
They are only intended as comments. 
;
_shelx_estimated_absorpt_t_min 0.949
_shelx_estimated_absorpt_t_max 0.991
_shelxl_version_number 2014/6

loop_
_space_group_symop_operation_xyz
'x, y, z'
'-x, -y, -z'

loop_
_atom_site_label
_atom_site_type_symbol
_atom_site_fract_x
_atom_site_fract_y
_atom_site_fract_z
_atom_site_U_iso_or_equiv
_atom_site_adp_type
_atom_site_occupancy
_atom_site_site_symmetry_order
_atom_site_calc_flag
_atom_site_refinement_flags_posn
_atom_site_refinement_flags_adp
_atom_site_refinement_flags_occupancy
_atom_site_disorder_assembly
_atom_site_disorder_group
Si1 Si 0.30506(10) 0.82152(8) 0.05741(9) 0.0291(5) Uani 1 1 d . U . . .
Si2 Si 0.20897(10) 0.72900(8) 0.05802(9) 0.0272(4) Uani 1 1 d . U . . .
C1 C 0.2636(3) 0.8926(3) 0.0070(3) 0.0259(13) Uani 1 1 d . U . . .
C2 C 0.2238(3) 0.8800(3) -0.0608(3) 0.0254(13) Uani 1 1 d . U . . .
C3 C 0.2145(4) 0.8126(3) -0.0998(3) 0.0316(15) Uani 1 1 d . U . . .
H3 H 0.2334 0.7731 -0.0790 0.038 Uiso 1 1 calc R U . . .
C4 C 0.1796(4) 0.8036(3) -0.1654(3) 0.0368(16) Uani 1 1 d . U . . .
H4 H 0.1758 0.7583 -0.1898 0.044 Uiso 1 1 calc R U . . .
C5 C 0.1486(4) 0.8603(3) -0.1984(3) 0.0382(16) Uani 1 1 d . U . . .
H5 H 0.1233 0.8526 -0.2445 0.046 Uiso 1 1 calc R U . . .
C6 C 0.1546(4) 0.9252(3) -0.1648(3) 0.0341(15) Uani 1 1 d . U . . .
H6 H 0.1331 0.9628 -0.1874 0.041 Uiso 1 1 calc R U . . .
C7 C 0.1931(4) 0.9380(3) -0.0957(3) 0.0296(14) Uani 1 1 d . U . . .
C8 C 0.2016(3) 1.0046(3) -0.0602(3) 0.0302(14) Uani 1 1 d . U . . .
H8 H 0.1798 1.0422 -0.0827 0.036 Uiso 1 1 calc R U . . .
C9 C 0.2400(3) 1.0186(3) 0.0060(3) 0.0276(14) Uani 1 1 d . U . . .
C10 C 0.2492(4) 1.0878(3) 0.0420(3) 0.0337(15) Uani 1 1 d . U . . .
H10 H 0.2272 1.1254 0.0195 0.040 Uiso 1 1 calc R U . . .
C11 C 0.2873(4) 1.1010(3) 0.1059(3) 0.0372(16) Uani 1 1 d . U . . .
H11 H 0.2929 1.1476 0.1281 0.045 Uiso 1 1 calc R U . . .
C12 C 0.3196(4) 1.0462(3) 0.1407(3) 0.0362(16) Uani 1 1 d . U . . .
H12 H 0.3463 1.0559 0.1865 0.043 Uiso 1 1 calc R U . . .
C13 C 0.3126(3) 0.9795(3) 0.1092(3) 0.0306(14) Uani 1 1 d . U . . .
H13 H 0.3353 0.9434 0.1335 0.037 Uiso 1 1 calc R U . . .
C14 C 0.2724(3) 0.9623(3) 0.0413(3) 0.0259(13) Uani 1 1 d . U . . .
C15 C 0.4335(4) 0.8278(3) 0.0941(3) 0.0261(13) Uani 1 1 d . U . . .
C16 C 0.4967(4) 0.8267(3) 0.0502(3) 0.0295(14) Uani 1 1 d . U . . .
C17 C 0.5934(4) 0.8276(3) 0.0753(3) 0.0290(14) Uani 1 1 d . U . . .
H17 H 0.6354 0.8280 0.0458 0.035 Uiso 1 1 calc R U . . .
C18 C 0.6283(4) 0.8279(3) 0.1405(3) 0.0278(14) Uani 1 1 d . U . . .
C19 C 0.5679(4) 0.8304(3) 0.1842(3) 0.0306(14) Uani 1 1 d . U . . .
H19 H 0.5922 0.8320 0.2300 0.037 Uiso 1 1 calc R U . . .
C20 C 0.4710(4) 0.8306(3) 0.1610(3) 0.0306(14) Uani 1 1 d . U . . .
C21 C 0.4636(4) 0.8267(3) -0.0228(3) 0.0327(14) Uani 1 1 d . U . . .
H21 H 0.3940 0.8124 -0.0331 0.039 Uiso 1 1 calc R U . . .
C22 C 0.4812(4) 0.9012(3) -0.0425(3) 0.0453(18) Uani 1 1 d . U . . .
H22A H 0.4506 0.9339 -0.0170 0.068 Uiso 1 1 calc R U . . .
H22B H 0.4551 0.9002 -0.0895 0.068 Uiso 1 1 calc R U . . .
H22C H 0.5490 0.9170 -0.0335 0.068 Uiso 1 1 calc R U . . .
C23 C 0.5064(4) 0.7728(3) -0.0644(3) 0.0464(18) Uani 1 1 d . U . . .
H23A H 0.5739 0.7881 -0.0595 0.070 Uiso 1 1 calc R U . . .
H23B H 0.4752 0.7697 -0.1108 0.070 Uiso 1 1 calc R U . . .
H23C H 0.4971 0.7262 -0.0493 0.070 Uiso 1 1 calc R U . . .
C24 C 0.7334(4) 0.8255(3) 0.1663(3) 0.0373(16) Uani 1 1 d . U . . .
H24 H 0.7653 0.8309 0.1284 0.045 Uiso 1 1 calc R U . . .
C25 C 0.7794(4) 0.8854(3) 0.2202(3) 0.0474(19) Uani 1 1 d . U . . .
H25A H 0.7531 0.8801 0.2595 0.071 Uiso 1 1 calc R U . . .
H25B H 0.7674 0.9309 0.2049 0.071 Uiso 1 1 calc R U . . .
H25C H 0.8475 0.8838 0.2310 0.071 Uiso 1 1 calc R U . . .
C26 C 0.7501(4) 0.7531(3) 0.1883(4) 0.0473(19) Uani 1 1 d . U . . .
H26A H 0.7212 0.7462 0.2262 0.071 Uiso 1 1 calc R U . . .
H26B H 0.8180 0.7512 0.2007 0.071 Uiso 1 1 calc R U . . .
H26C H 0.7219 0.7157 0.1520 0.071 Uiso 1 1 calc R U . . .
C27 C 0.4111(4) 0.8355(3) 0.2139(3) 0.0429(16) Uani 1 1 d . U . . .
H27 H 0.3447 0.8366 0.1907 0.051 Uiso 1 1 calc R U . . .
C28 C 0.4410(4) 0.9033(3) 0.2612(3) 0.057(2) Uani 1 1 d . U . . .
H28A H 0.5042 0.9023 0.2874 0.086 Uiso 1 1 calc R U . . .
H28B H 0.3965 0.9075 0.2906 0.086 Uiso 1 1 calc R U . . .
H28C H 0.4418 0.9440 0.2363 0.086 Uiso 1 1 calc R U . . .
C29 C 0.4114(4) 0.7711(4) 0.2511(4) 0.056(2) Uani 1 1 d . U . . .
H29A H 0.3859 0.7283 0.2201 0.084 Uiso 1 1 calc R U . . .
H29B H 0.3724 0.7763 0.2842 0.084 Uiso 1 1 calc R U . . .
H29C H 0.4760 0.7672 0.2729 0.084 Uiso 1 1 calc R U . . .
C30 C 0.2384(4) 0.6573(3) 0.1113(3) 0.0282(14) Uani 1 1 d . U . . .
C31 C 0.3082(4) 0.6126(3) 0.1031(3) 0.0305(14) Uani 1 1 d . U . . .
C32 C 0.3195(4) 0.5572(3) 0.1418(3) 0.0325(15) Uani 1 1 d . U . . .
H32 H 0.3669 0.5281 0.1366 0.039 Uiso 1 1 calc R U . . .
C33 C 0.2647(4) 0.5434(3) 0.1870(3) 0.0329(14) Uani 1 1 d . U . . .
C34 C 0.1966(4) 0.5882(3) 0.1946(3) 0.0324(15) Uani 1 1 d . U . . .
H34 H 0.1581 0.5803 0.2258 0.039 Uiso 1 1 calc R U . . .
C35 C 0.1844(4) 0.6436(3) 0.1576(3) 0.0273(13) Uani 1 1 d . U . . .
C36 C 0.3758(4) 0.6243(3) 0.0569(3) 0.0365(15) Uani 1 1 d . U . . .
H36 H 0.3582 0.6650 0.0329 0.044 Uiso 1 1 calc R U . . .
C37 C 0.4779(4) 0.6434(3) 0.0941(3) 0.0499(19) Uani 1 1 d . U . . .
H37A H 0.4828 0.6848 0.1269 0.075 Uiso 1 1 calc R U . . .
H37B H 0.5182 0.6544 0.0629 0.075 Uiso 1 1 calc R U . . .
H37C H 0.4983 0.6033 0.1162 0.075 Uiso 1 1 calc R U . . .
C38 C 0.3693(4) 0.5595(3) 0.0051(4) 0.056(2) Uani 1 1 d . U . . .
H38A H 0.3041 0.5472 -0.0194 0.084 Uiso 1 1 calc R U . . .
H38B H 0.3894 0.5193 0.0271 0.084 Uiso 1 1 calc R U . . .
H38C H 0.4103 0.5708 -0.0255 0.084 Uiso 1 1 calc R U . . .
C39 C 0.2804(4) 0.4868(3) 0.2320(3) 0.0389(16) Uani 1 1 d . U . . .
H39 H 0.3251 0.4568 0.2157 0.047 Uiso 1 1 calc R U . . .
C40 C 0.3269(5) 0.5207(3) 0.3020(4) 0.067(2) Uani 1 1 d . U . . .
H40A H 0.3847 0.5515 0.3010 0.100 Uiso 1 1 calc R U . . .
H40B H 0.3423 0.4835 0.3297 0.100 Uiso 1 1 calc R U . . .
H40C H 0.2835 0.5489 0.3202 0.100 Uiso 1 1 calc R U . . .
C41 C 0.1906(4) 0.4382(3) 0.2328(3) 0.0435(18) Uani 1 1 d . U . . .
H41A H 0.1468 0.4657 0.2511 0.065 Uiso 1 1 calc R U . . .
H41B H 0.2062 0.4006 0.2599 0.065 Uiso 1 1 calc R U . . .
H41C H 0.1613 0.4170 0.1877 0.065 Uiso 1 1 calc R U . . .
C42 C 0.1101(4) 0.6906(3) 0.1732(3) 0.0295(15) Uani 1 1 d . U . . .
H42 H 0.1136 0.7310 0.1466 0.035 Uiso 1 1 calc R U . . .
C43 C 0.0109(4) 0.6499(3) 0.1509(3) 0.0350(16) Uani 1 1 d . U . . .
H43A H 0.0053 0.6090 0.1752 0.052 Uiso 1 1 calc R U . . .
H43B H -0.0007 0.6336 0.1037 0.052 Uiso 1 1 calc R U . . .
H43C H -0.0354 0.6811 0.1597 0.052 Uiso 1 1 calc R U . . .
C44 C 0.1316(4) 0.7219(3) 0.2451(3) 0.0378(16) Uani 1 1 d . U . . .
H44A H 0.1284 0.6837 0.2727 0.057 Uiso 1 1 calc R U . . .
H44B H 0.0854 0.7537 0.2526 0.057 Uiso 1 1 calc R U . . .
H44C H 0.1949 0.7487 0.2563 0.057 Uiso 1 1 calc R U . . .
C45 C 0.0805(3) 0.7174(2) 0.0160(3) 0.0209(13) Uani 1 1 d . U . . .
C46 C 0.0137(3) 0.7616(2) 0.0331(3) 0.0203(13) Uani 1 1 d . U . . .
C47 C -0.0826(3) 0.7389(3) 0.0091(3) 0.0225(14) Uani 1 1 d . U . . .
H47 H -0.1267 0.7690 0.0195 0.027 Uiso 1 1 calc R U . . .
C48 C -0.1162(3) 0.6742(3) -0.0293(3) 0.0236(14) Uani 1 1 d . U . . .
C49 C -0.0500(3) 0.6336(3) -0.0476(3) 0.0252(14) Uani 1 1 d . U . . .
H49 H -0.0713 0.5905 -0.0761 0.030 Uiso 1 1 calc R U . . .
C50 C 0.0472(3) 0.6540(2) -0.0257(3) 0.0227(13) Uani 1 1 d . U . . .
C51 C 0.0415(4) 0.8341(2) 0.0746(3) 0.0230(13) Uani 1 1 d . U . . .
H51 H 0.1100 0.8383 0.0951 0.028 Uiso 1 1 calc R U . . .
C52 C -0.0120(3) 0.8439(3) 0.1301(3) 0.0273(14) Uani 1 1 d . U . . .
H52A H -0.0792 0.8425 0.1113 0.041 Uiso 1 1 calc R U . . .
H52B H 0.0118 0.8897 0.1568 0.041 Uiso 1 1 calc R U . . .
H52C H -0.0031 0.8058 0.1577 0.041 Uiso 1 1 calc R U . . .
C53 C 0.0283(3) 0.8937(3) 0.0310(3) 0.0285(15) Uani 1 1 d . U . . .
H53A H 0.0610 0.8861 -0.0054 0.043 Uiso 1 1 calc R U . . .
H53B H 0.0544 0.9394 0.0573 0.043 Uiso 1 1 calc R U . . .
H53C H -0.0390 0.8936 0.0134 0.043 Uiso 1 1 calc R U . . .
C54 C -0.2207(4) 0.6496(3) -0.0525(3) 0.0316(15) Uani 1 1 d . U . . .
H54 H -0.2278 0.5999 -0.0745 0.038 Uiso 1 1 calc R U . . .
C55 C -0.2708(4) 0.6485(3) 0.0046(3) 0.0464(18) Uani 1 1 d . U . . .
H55A H -0.2405 0.6194 0.0363 0.070 Uiso 1 1 calc R U . . .
H55B H -0.3369 0.6285 -0.0118 0.070 Uiso 1 1 calc R U . . .
H55C H -0.2674 0.6969 0.0262 0.070 Uiso 1 1 calc R U . . .
C56 C -0.2650(4) 0.6936(3) -0.1033(3) 0.0436(17) Uani 1 1 d . U . . .
H56A H -0.2616 0.7425 -0.0828 0.065 Uiso 1 1 calc R U . . .
H56B H -0.3311 0.6739 -0.1203 0.065 Uiso 1 1 calc R U . . .
H56C H -0.2312 0.6930 -0.1395 0.065 Uiso 1 1 calc R U . . .
C57 C 0.1130(4) 0.6072(3) -0.0521(3) 0.0307(14) Uani 1 1 d . U . . .
H57 H 0.1789 0.6296 -0.0322 0.037 Uiso 1 1 calc R U . . .
C58 C 0.1009(4) 0.6048(3) -0.1263(3) 0.0461(17) Uani 1 1 d . U . . .
H58A H 0.0382 0.5804 -0.1477 0.069 Uiso 1 1 calc R U . . .
H58B H 0.1491 0.5793 -0.1413 0.069 Uiso 1 1 calc R U . . .
H58C H 0.1074 0.6532 -0.1378 0.069 Uiso 1 1 calc R U . . .
C59 C 0.1025(4) 0.5326(3) -0.0321(4) 0.0484(19) Uani 1 1 d . U . . .
H59A H 0.0374 0.5101 -0.0483 0.073 Uiso 1 1 calc R U . . .
H59B H 0.1183 0.5354 0.0160 0.073 Uiso 1 1 calc R U . . .
H59C H 0.1452 0.5045 -0.0511 0.073 Uiso 1 1 calc R U . . .
Si3 Si 0.18187(12) 0.18939(9) 0.40753(10) 0.0395(5) Uani 1 1 d . U . . .
Si4 Si 0.06559(12) 0.23365(8) 0.43652(9) 0.0363(5) Uani 1 1 d . U . . .
C60 C 0.1562(4) 0.1260(3) 0.3289(3) 0.0330(14) Uani 1 1 d . U . . .
C61 C 0.1771(4) 0.0554(3) 0.3329(3) 0.0288(14) Uani 1 1 d . U . . .
C62 C 0.2086(4) 0.0302(3) 0.3941(3) 0.0392(16) Uani 1 1 d . U . . .
H62 H 0.2165 0.0613 0.4338 0.047 Uiso 1 1 calc R U . . .
C63 C 0.2276(4) -0.0375(3) 0.3966(3) 0.0419(17) Uani 1 1 d . U . . .
H63 H 0.2479 -0.0533 0.4380 0.050 Uiso 1 1 calc R U . . .
C64 C 0.2176(4) -0.0840(3) 0.3390(4) 0.0396(16) Uani 1 1 d . U . . .
H64 H 0.2320 -0.1309 0.3418 0.047 Uiso 1 1 calc R U . . .
C65 C 0.1879(4) -0.0634(3) 0.2794(3) 0.0355(15) Uani 1 1 d . U . . .
H65 H 0.1827 -0.0956 0.2407 0.043 Uiso 1 1 calc R U . . .
C66 C 0.1640(4) 0.0073(3) 0.2740(3) 0.0290(14) Uani 1 1 d . U . . .
C67 C 0.1306(4) 0.0284(3) 0.2135(3) 0.0304(14) Uani 1 1 d . U . . .
H67 H 0.1232 -0.0041 0.1748 0.037 Uiso 1 1 calc R U . . .
C68 C 0.1072(3) 0.0972(3) 0.2082(3) 0.0249(13) Uani 1 1 d . U . . .
C69 C 0.0733(4) 0.1182(3) 0.1460(3) 0.0315(14) Uani 1 1 d . U . . .
H69 H 0.0638 0.0848 0.1077 0.038 Uiso 1 1 calc R U . . .
C70 C 0.0540(4) 0.1850(3) 0.1400(3) 0.0339(15) Uani 1 1 d . U . . .
H70 H 0.0326 0.1987 0.0977 0.041 Uiso 1 1 calc R U . . .
C71 C 0.0660(4) 0.2342(3) 0.1972(3) 0.0322(15) Uani 1 1 d . U . . .
H71 H 0.0525 0.2811 0.1930 0.039 Uiso 1 1 calc R U . . .
C72 C 0.0963(4) 0.2159(3) 0.2577(3) 0.0328(15) Uani 1 1 d . U . . .
H72 H 0.1023 0.2500 0.2953 0.039 Uiso 1 1 calc R U . . .
C73 C 0.1197(4) 0.1461(3) 0.2666(3) 0.0269(13) Uani 1 1 d . U . . .
C74 C 0.3096(4) 0.2199(3) 0.4481(4) 0.0379(15) Uani 1 1 d . U . . .
C75 C 0.3707(4) 0.2469(3) 0.4101(3) 0.0372(15) Uani 1 1 d . U . . .
C76 C 0.4647(4) 0.2693(3) 0.4388(4) 0.0504(19) Uani 1 1 d . U . . .
H76 H 0.5055 0.2859 0.4116 0.060 Uiso 1 1 calc R U . . .
C77 C 0.5012(5) 0.2687(4) 0.5033(4) 0.062(2) Uani 1 1 d D U . . .
C78 C 0.4409(5) 0.2430(3) 0.5414(4) 0.060(2) Uani 1 1 d . U . . .
H78 H 0.4649 0.2415 0.5868 0.072 Uiso 1 1 calc R U . . .
C79 C 0.3456(4) 0.2192(3) 0.5155(4) 0.0468(17) Uani 1 1 d . U . . .
C80 C 0.3376(4) 0.2511(3) 0.3377(3) 0.0409(16) Uani 1 1 d . U . . .
H80 H 0.2672 0.2456 0.3285 0.049 Uiso 1 1 calc R U . . .
C81 C 0.3718(5) 0.3231(3) 0.3181(4) 0.068(2) Uani 1 1 d . U . . .
H81A H 0.3527 0.3611 0.3456 0.102 Uiso 1 1 calc R U . . .
H81B H 0.3441 0.3250 0.2717 0.102 Uiso 1 1 calc R U . . .
H81C H 0.4406 0.3290 0.3243 0.102 Uiso 1 1 calc R U . . .
C82 C 0.3666(4) 0.1915(3) 0.2940(4) 0.061(2) Uani 1 1 d . U . . .
H82A H 0.4354 0.1944 0.3030 0.092 Uiso 1 1 calc R U . . .
H82B H 0.3436 0.1965 0.2476 0.092 Uiso 1 1 calc R U . . .
H82C H 0.3394 0.1456 0.3035 0.092 Uiso 1 1 calc R U . . .
C83A C 0.6107(7) 0.2984(6) 0.5239(8) 0.090(4) Uiso 0.613(8) 1 d D U P A 1
H83A H 0.6461 0.2812 0.4902 0.108 Uiso 0.613(8) 1 calc R U P A 1
C84A C 0.6119(10) 0.3823(6) 0.5299(8) 0.087(4) Uiso 0.613(8) 1 d D U P A 1
H84A H 0.5666 0.3962 0.5564 0.131 Uiso 0.613(8) 1 calc R U P A 1
H84B H 0.5945 0.3966 0.4859 0.131 Uiso 0.613(8) 1 calc R U P A 1
H84C H 0.6751 0.4055 0.5512 0.131 Uiso 0.613(8) 1 calc R U P A 1
C85A C 0.6508(10) 0.2766(8) 0.5934(8) 0.113(5) Uiso 0.613(8) 1 d D U P A 1
H85A H 0.6502 0.2251 0.5898 0.170 Uiso 0.613(8) 1 calc R U P A 1
H85B H 0.7156 0.2999 0.6094 0.170 Uiso 0.613(8) 1 calc R U P A 1
H85C H 0.6117 0.2912 0.6244 0.170 Uiso 0.613(8) 1 calc R U P A 1
C83B C 0.5959(9) 0.3057(9) 0.5508(10) 0.092(4) Uiso 0.387(8) 1 d D U P A 2
H83B H 0.5984 0.3233 0.5980 0.111 Uiso 0.387(8) 1 calc R U P A 2
C84B C 0.6536(16) 0.3477(13) 0.5072(12) 0.099(5) Uiso 0.387(8) 1 d D U P A 2
H84D H 0.6138 0.3784 0.4830 0.149 Uiso 0.387(8) 1 calc R U P A 2
H84E H 0.6740 0.3141 0.4758 0.149 Uiso 0.387(8) 1 calc R U P A 2
H84F H 0.7089 0.3766 0.5355 0.149 Uiso 0.387(8) 1 calc R U P A 2
C85B C 0.6570(15) 0.2467(11) 0.5304(15) 0.112(5) Uiso 0.387(8) 1 d D U P A 2
H85D H 0.6413 0.2039 0.5501 0.168 Uiso 0.387(8) 1 calc R U P A 2
H85E H 0.6435 0.2356 0.4823 0.168 Uiso 0.387(8) 1 calc R U P A 2
H85F H 0.7241 0.2643 0.5461 0.168 Uiso 0.387(8) 1 calc R U P A 2
C86 C 0.2858(5) 0.1911(4) 0.5641(4) 0.061(2) Uani 1 1 d . U . . .
H86 H 0.2191 0.1794 0.5393 0.073 Uiso 1 1 calc R U . . .
C87 C 0.3170(5) 0.1234(4) 0.5885(4) 0.069(2) Uani 1 1 d . U . . .
H87A H 0.3794 0.1343 0.6175 0.103 Uiso 1 1 calc R U . . .
H87B H 0.3198 0.0893 0.5508 0.103 Uiso 1 1 calc R U . . .
H87C H 0.2718 0.1031 0.6129 0.103 Uiso 1 1 calc R U . . .
C88 C 0.2874(5) 0.2468(4) 0.6211(4) 0.082(3) Uani 1 1 d . U . . .
H88A H 0.2457 0.2287 0.6489 0.122 Uiso 1 1 calc R U . . .
H88B H 0.2658 0.2894 0.6043 0.122 Uiso 1 1 calc R U . . .
H88C H 0.3518 0.2585 0.6471 0.122 Uiso 1 1 calc R U . . .
C89 C 0.0869(4) 0.2990(3) 0.5130(3) 0.0354(15) Uani 1 1 d . U . . .
C90 C 0.1410(4) 0.3669(3) 0.5211(3) 0.0377(15) Uani 1 1 d . U . . .
C91 C 0.1494(4) 0.4127(3) 0.5791(3) 0.0367(16) Uani 1 1 d . U . . .
H91 H 0.1849 0.4582 0.5834 0.044 Uiso 1 1 calc R U . . .
C92 C 0.1080(4) 0.3947(3) 0.6307(3) 0.0345(15) Uani 1 1 d . U . . .
C93 C 0.0567(4) 0.3276(3) 0.6223(3) 0.0365(16) Uani 1 1 d . U . . .
H93 H 0.0273 0.3139 0.6567 0.044 Uiso 1 1 calc R U . . .
C94 C 0.0465(4) 0.2797(3) 0.5658(3) 0.0358(15) Uani 1 1 d . U . . .
C95 C 0.1900(5) 0.3933(3) 0.4685(4) 0.0515(18) Uani 1 1 d . U . . .
H95 H 0.1762 0.3553 0.4300 0.062 Uiso 1 1 calc R U . . .
C96 C 0.1548(5) 0.4603(3) 0.4442(4) 0.058(2) Uani 1 1 d . U . . .
H96A H 0.1724 0.4995 0.4801 0.087 Uiso 1 1 calc R U . . .
H96B H 0.0861 0.4520 0.4298 0.087 Uiso 1 1 calc R U . . .
H96C H 0.1833 0.4721 0.4072 0.087 Uiso 1 1 calc R U . . .
C97 C 0.2962(4) 0.4072(3) 0.4927(4) 0.061(2) Uani 1 1 d . U . . .
H97A H 0.3259 0.4216 0.4569 0.092 Uiso 1 1 calc R U . . .
H97B H 0.3194 0.3640 0.5069 0.092 Uiso 1 1 calc R U . . .
H97C H 0.3118 0.4451 0.5298 0.092 Uiso 1 1 calc R U . . .
C98 C 0.1166(4) 0.4457(3) 0.6916(3) 0.0394(16) Uani 1 1 d . U . . .
H98 H 0.1499 0.4920 0.6850 0.047 Uiso 1 1 calc R U . . .
C99 C 0.0192(4) 0.4577(3) 0.7049(3) 0.0424(17) Uani 1 1 d . U . . .
H99A H -0.0170 0.4760 0.6671 0.064 Uiso 1 1 calc R U . . .
H99B H 0.0268 0.4920 0.7443 0.064 Uiso 1 1 calc R U . . .
H99C H -0.0143 0.4127 0.7117 0.064 Uiso 1 1 calc R U . . .
C100 C 0.1745(5) 0.4190(3) 0.7515(3) 0.0546(19) Uani 1 1 d . U . . .
H10A H 0.1430 0.3734 0.7586 0.082 Uiso 1 1 calc R U . . .
H10B H 0.1801 0.4535 0.7906 0.082 Uiso 1 1 calc R U . . .
H10C H 0.2374 0.4132 0.7437 0.082 Uiso 1 1 calc R U . . .
C101 C -0.0136(5) 0.2083(3) 0.5617(3) 0.0426(17) Uani 1 1 d . U . . .
H101 H -0.0063 0.1783 0.5213 0.051 Uiso 1 1 calc R U . . .
C102 C -0.1178(4) 0.2171(3) 0.5540(4) 0.055(2) Uani 1 1 d . U . . .
H10D H -0.1278 0.2443 0.5939 0.083 Uiso 1 1 calc R U . . .
H10E H -0.1554 0.1703 0.5472 0.083 Uiso 1 1 calc R U . . .
H10F H -0.1370 0.2422 0.5160 0.083 Uiso 1 1 calc R U . . .
C103 C 0.0198(5) 0.1692(3) 0.6215(3) 0.0543(19) Uani 1 1 d . U . . .
H10G H 0.0122 0.1969 0.6618 0.081 Uiso 1 1 calc R U . . .
H10H H 0.0862 0.1632 0.6246 0.081 Uiso 1 1 calc R U . . .
H10I H -0.0180 0.1226 0.6159 0.081 Uiso 1 1 calc R U . . .
C104 C -0.0609(4) 0.2039(3) 0.3948(3) 0.0288(15) Uani 1 1 d . U . . .
C105 C -0.1072(4) 0.1340(3) 0.3865(3) 0.0321(15) Uani 1 1 d . U . . .
C106 C -0.2044(4) 0.1202(3) 0.3605(3) 0.0372(17) Uani 1 1 d . U . . .
H106 H -0.2346 0.0730 0.3559 0.045 Uiso 1 1 calc R U . . .
C107 C -0.2577(4) 0.1721(3) 0.3415(3) 0.0433(18) Uani 1 1 d . U . . .
C108 C -0.2114(4) 0.2404(3) 0.3488(3) 0.0392(17) Uani 1 1 d . U . . .
H108 H -0.2466 0.2773 0.3356 0.047 Uiso 1 1 calc R U . . .
C109 C -0.1157(4) 0.2573(3) 0.3744(3) 0.0339(16) Uani 1 1 d . U . . .
C110 C -0.0574(4) 0.0701(3) 0.4030(3) 0.0386(16) Uani 1 1 d . U . . .
H110 H 0.0096 0.0879 0.4244 0.046 Uiso 1 1 calc R U . . .
C111 C -0.1012(5) 0.0281(3) 0.4508(3) 0.0527(19) Uani 1 1 d . U . . .
H11A H -0.0931 0.0578 0.4932 0.079 Uiso 1 1 calc R U . . .
H11B H -0.0699 -0.0141 0.4573 0.079 Uiso 1 1 calc R U . . .
H11C H -0.1684 0.0138 0.4326 0.079 Uiso 1 1 calc R U . . .
C112 C -0.0576(4) 0.0225(3) 0.3401(3) 0.0441(17) Uani 1 1 d . U . . .
H11D H -0.1220 0.0002 0.3207 0.066 Uiso 1 1 calc R U . . .
H11E H -0.0172 -0.0143 0.3502 0.066 Uiso 1 1 calc R U . . .
H11F H -0.0336 0.0507 0.3088 0.066 Uiso 1 1 calc R U . . .
C113 C -0.3621(4) 0.1567(4) 0.3120(4) 0.067(3) Uani 1 1 d D U . . .
H1A3 H -0.3995 0.1773 0.3429 0.081 Uiso 0.501(9) 1 calc R U P B 1
H1B3 H -0.3896 0.2023 0.3122 0.081 Uiso 0.499(9) 1 calc R U P B 2
C1A7 C -0.3856(10) 0.1849(8) 0.2443(7) 0.074(5) Uiso 0.501(9) 1 d D U P B 1
H11G H -0.3397 0.1721 0.2180 0.112 Uiso 0.501(9) 1 calc R U P B 1
H11H H -0.3829 0.2365 0.2512 0.112 Uiso 0.501(9) 1 calc R U P B 1
H11I H -0.4490 0.1637 0.2211 0.112 Uiso 0.501(9) 1 calc R U P B 1
C1A8 C -0.3961(12) 0.0763(6) 0.2912(12) 0.111(5) Uiso 0.501(9) 1 d D U P B 1
H11J H -0.3730 0.0603 0.2518 0.166 Uiso 0.501(9) 1 calc R U P B 1
H11K H -0.4650 0.0681 0.2815 0.166 Uiso 0.501(9) 1 calc R U P B 1
H11L H -0.3715 0.0498 0.3270 0.166 Uiso 0.501(9) 1 calc R U P B 1
C1B7 C -0.3804(12) 0.1200(10) 0.2407(6) 0.097(5) Uiso 0.499(9) 1 d D U P B 2
H11M H -0.3474 0.0781 0.2393 0.146 Uiso 0.499(9) 1 calc R U P B 2
H11N H -0.3574 0.1529 0.2126 0.146 Uiso 0.499(9) 1 calc R U P B 2
H11O H -0.4482 0.1055 0.2247 0.146 Uiso 0.499(9) 1 calc R U P B 2
C1B8 C -0.4120(11) 0.1074(9) 0.3544(9) 0.094(6) Uiso 0.499(9) 1 d D U P B 2
H11P H -0.3981 0.0589 0.3452 0.141 Uiso 0.499(9) 1 calc R U P B 2
H11Q H -0.4802 0.1081 0.3430 0.141 Uiso 0.499(9) 1 calc R U P B 2
H11R H -0.3887 0.1244 0.4012 0.141 Uiso 0.499(9) 1 calc R U P B 2
C116 C -0.0706(4) 0.3335(3) 0.3776(3) 0.0399(16) Uiso 1 1 d . . . . .
H116 H -0.0024 0.3358 0.3982 0.048 Uiso 1 1 calc R U . . .
C117 C -0.0765(4) 0.3547(3) 0.3082(3) 0.050(2) Uani 1 1 d . . . . .
H1A7 H -0.0496 0.3203 0.2817 0.075 Uiso 1 1 calc R U . . .
H1B7 H -0.0412 0.4018 0.3110 0.075 Uiso 1 1 calc R U . . .
H1C7 H -0.1426 0.3556 0.2876 0.075 Uiso 1 1 calc R U . . .
C118 C -0.1128(5) 0.3850(3) 0.4209(4) 0.061(2) Uani 1 1 d . . . . .
H1A8 H -0.1808 0.3812 0.4042 0.092 Uiso 1 1 calc R U . . .
H1B8 H -0.0838 0.4335 0.4202 0.092 Uiso 1 1 calc R U . . .
H1C8 H -0.1007 0.3734 0.4662 0.092 Uiso 1 1 calc R U . . .
C119 C 0.4858(14) 0.0705(13) 0.4653(16) 0.323(9) Uiso 1 1 d . . . . .
H119 H 0.4810 0.1138 0.4472 0.388 Uiso 1 1 calc R U . . .
C120 C 0.4668(11) 0.0047(15) 0.4399(10) 0.248(8) Uiso 1 1 d . . . . .
H120 H 0.4373 -0.0037 0.3945 0.297 Uiso 1 1 calc R U . . .
C121 C 0.5167(14) 0.0537(14) 0.5309(15) 0.290(10) Uiso 1 1 d . . . . .
H121 H 0.5288 0.0950 0.5622 0.348 Uiso 1 1 calc R U . . .
C1A2 C 0.5676(13) 0.5983(8) 0.2915(10) 0.136(8) Uiso 0.5 1 d D . P C 1
H1A1 H 0.5757 0.6199 0.3373 0.203 Uiso 0.5 1 calc R U P C 1
H1A2 H 0.6140 0.6229 0.2706 0.203 Uiso 0.5 1 calc R U P C 1
H1A3 H 0.5040 0.6021 0.2676 0.203 Uiso 0.5 1 calc R U P C 1
C1A3 C 0.5809(14) 0.5241(9) 0.2903(9) 0.136(8) Uiso 0.5 1 d D . P C 1
H1A4 H 0.5348 0.5000 0.3127 0.163 Uiso 0.5 1 calc R U P C 1
H1A5 H 0.6447 0.5209 0.3156 0.163 Uiso 0.5 1 calc R U P C 1
C1A4 C 0.5698(14) 0.4854(8) 0.2216(8) 0.136(8) Uiso 0.5 1 d D . P C 1
H1A6 H 0.6030 0.5151 0.1949 0.164 Uiso 0.5 1 calc R U P C 1
H1A7 H 0.5023 0.4761 0.2001 0.164 Uiso 0.5 1 calc R U P C 1
C1A5 C 0.611(3) 0.4152(12) 0.2255(11) 0.227(17) Uiso 0.5 1 d D . P C 1
H1A8 H 0.5649 0.3758 0.1994 0.273 Uiso 0.5 1 calc R U P C 1
H1A9 H 0.6691 0.4173 0.2079 0.273 Uiso 0.5 1 calc R U P C 1
C1A6 C 0.6317(16) 0.4040(11) 0.2971(12) 0.154(10) Uiso 0.5 1 d D . P C 1
H1AX H 0.6581 0.3594 0.3014 0.231 Uiso 0.5 1 calc R U P C 1
H1AY H 0.6772 0.4433 0.3223 0.231 Uiso 0.5 1 calc R U P C 1
H1AZ H 0.5734 0.4019 0.3139 0.231 Uiso 0.5 1 calc R U P C 1
C1B2 C 0.6614(10) 0.3748(8) 0.1673(8) 0.081(5) Uiso 0.5 1 d D . P D 2
H1B1 H 0.6585 0.3745 0.1200 0.121 Uiso 0.5 1 calc R U P D 2
H1B2 H 0.7121 0.4110 0.1918 0.121 Uiso 0.5 1 calc R U P D 2
H1B3 H 0.6736 0.3283 0.1800 0.121 Uiso 0.5 1 calc R U P D 2
C1B3 C 0.5722(14) 0.3906(14) 0.1825(11) 0.200(14) Uiso 0.5 1 d D . P D 2
H1B4 H 0.5211 0.3544 0.1569 0.240 Uiso 0.5 1 calc R U P D 2
H1B5 H 0.5596 0.4372 0.1687 0.240 Uiso 0.5 1 calc R U P D 2
C1B4 C 0.571(3) 0.3921(11) 0.2548(13) 0.42(4) Uiso 0.5 1 d D . P D 2
H1B6 H 0.5086 0.3702 0.2600 0.509 Uiso 0.5 1 calc R U P D 2
H1B7 H 0.6191 0.3640 0.2754 0.509 Uiso 0.5 1 calc R U P D 2
C1B5 C 0.5907(18) 0.4663(11) 0.2890(11) 0.160(10) Uiso 0.5 1 d D . P D 2
H1B8 H 0.5416 0.4937 0.2686 0.192 Uiso 0.5 1 calc R U P D 2
H1B9 H 0.6520 0.4884 0.2820 0.192 Uiso 0.5 1 calc R U P D 2
C1B6 C 0.594(3) 0.4716(18) 0.3613(12) 0.37(3) Uiso 0.5 1 d D . P D 2
H1BX H 0.6067 0.5215 0.3803 0.560 Uiso 0.5 1 calc R U P D 2
H1BY H 0.5326 0.4511 0.3688 0.560 Uiso 0.5 1 calc R U P D 2
H1BZ H 0.6431 0.4458 0.3821 0.560 Uiso 0.5 1 calc R U P D 2

loop_
_atom_site_aniso_label
_atom_site_aniso_U_11
_atom_site_aniso_U_22
_atom_site_aniso_U_33
_atom_site_aniso_U_23
_atom_site_aniso_U_13
_atom_site_aniso_U_12
Si1 0.0320(9) 0.0242(8) 0.0273(13) 0.0009(8) 0.0021(8) -0.0039(7)
Si2 0.0331(9) 0.0244(8) 0.0208(13) -0.0006(8) 0.0030(7) -0.0028(7)
C1 0.021(3) 0.025(3) 0.032(3) 0.005(2) 0.007(2) -0.002(2)
C2 0.023(3) 0.029(3) 0.024(3) 0.004(2) 0.006(2) -0.003(2)
C3 0.037(3) 0.027(3) 0.031(4) 0.002(3) 0.008(3) -0.002(2)
C4 0.044(4) 0.031(3) 0.032(4) -0.001(3) 0.006(3) -0.004(3)
C5 0.038(3) 0.047(3) 0.026(4) 0.007(3) 0.004(3) -0.008(3)
C6 0.035(3) 0.039(3) 0.029(4) 0.011(3) 0.007(3) -0.003(3)
C7 0.031(3) 0.028(3) 0.030(4) 0.009(2) 0.006(2) 0.000(2)
C8 0.033(3) 0.029(3) 0.030(4) 0.009(2) 0.006(3) 0.003(2)
C9 0.027(3) 0.028(3) 0.029(4) 0.005(2) 0.009(2) 0.001(2)
C10 0.038(3) 0.025(3) 0.039(4) 0.001(3) 0.011(3) 0.003(2)
C11 0.047(4) 0.026(3) 0.038(4) -0.003(3) 0.011(3) 0.004(3)
C12 0.043(4) 0.034(3) 0.030(4) -0.005(3) 0.010(3) 0.003(3)
C13 0.033(3) 0.030(3) 0.027(4) -0.001(2) 0.006(3) 0.003(2)
C14 0.028(3) 0.028(3) 0.022(3) 0.002(2) 0.007(2) 0.000(2)
C15 0.034(3) 0.022(3) 0.020(3) -0.007(2) 0.009(2) -0.002(2)
C16 0.036(3) 0.025(3) 0.026(3) -0.004(2) 0.009(2) -0.003(2)
C17 0.031(3) 0.032(3) 0.025(4) -0.002(3) 0.013(2) -0.001(2)
C18 0.029(3) 0.026(3) 0.027(4) -0.001(3) 0.010(2) -0.002(2)
C19 0.033(3) 0.038(3) 0.019(4) -0.003(3) 0.005(2) 0.002(2)
C20 0.033(3) 0.033(3) 0.022(3) -0.008(3) 0.008(2) -0.004(2)
C21 0.034(3) 0.036(3) 0.025(4) -0.002(3) 0.003(2) 0.000(2)
C22 0.051(4) 0.049(3) 0.036(5) 0.010(3) 0.009(3) 0.004(3)
C23 0.056(4) 0.054(4) 0.026(5) -0.006(3) 0.005(3) 0.008(3)
C24 0.029(3) 0.043(3) 0.037(5) 0.003(3) 0.006(3) 0.001(2)
C25 0.036(3) 0.052(4) 0.046(5) 0.000(3) -0.001(3) -0.008(3)
C26 0.044(4) 0.052(4) 0.046(6) 0.003(3) 0.007(3) 0.012(3)
C27 0.033(3) 0.075(4) 0.018(4) -0.002(3) 0.004(3) 0.007(3)
C28 0.049(4) 0.084(5) 0.035(5) -0.013(4) 0.009(3) 0.015(3)
C29 0.046(4) 0.089(5) 0.030(5) 0.016(4) 0.003(3) -0.005(3)
C30 0.037(3) 0.018(3) 0.026(4) -0.002(2) 0.005(2) -0.005(2)
C31 0.037(3) 0.023(3) 0.029(4) -0.002(2) 0.008(2) -0.005(2)
C32 0.040(3) 0.026(3) 0.028(4) -0.002(3) 0.006(3) -0.001(2)
C33 0.042(3) 0.024(3) 0.028(4) 0.001(2) 0.002(3) -0.001(2)
C34 0.043(3) 0.026(3) 0.028(4) 0.002(3) 0.010(3) -0.001(2)
C35 0.038(3) 0.018(3) 0.023(4) -0.002(2) 0.006(2) -0.004(2)
C36 0.043(3) 0.034(3) 0.038(4) 0.011(3) 0.016(3) 0.007(3)
C37 0.042(3) 0.043(4) 0.066(6) 0.010(4) 0.017(3) 0.002(3)
C38 0.055(4) 0.057(4) 0.059(5) -0.004(4) 0.021(3) 0.011(3)
C39 0.052(4) 0.030(3) 0.033(4) 0.007(3) 0.005(3) 0.007(3)
C40 0.102(5) 0.040(4) 0.045(5) 0.017(3) -0.019(4) 0.004(4)
C41 0.055(4) 0.033(3) 0.043(5) 0.011(3) 0.008(3) 0.008(3)
C42 0.044(3) 0.019(3) 0.025(4) -0.003(2) 0.009(3) 0.001(2)
C43 0.045(3) 0.025(3) 0.036(5) 0.006(3) 0.010(3) 0.005(2)
C44 0.054(4) 0.030(3) 0.029(4) -0.004(3) 0.008(3) 0.009(3)
C45 0.031(3) 0.021(2) 0.010(4) -0.002(2) 0.008(2) -0.005(2)
C46 0.031(3) 0.021(2) 0.007(4) -0.001(2) 0.003(2) -0.004(2)
C47 0.033(3) 0.022(3) 0.010(4) -0.001(2) 0.003(2) 0.002(2)
C48 0.032(3) 0.021(3) 0.015(4) -0.002(2) 0.002(2) -0.003(2)
C49 0.038(3) 0.022(3) 0.013(4) -0.008(2) 0.007(2) -0.003(2)
C50 0.033(3) 0.021(3) 0.012(4) -0.001(2) 0.006(2) -0.002(2)
C51 0.031(3) 0.024(3) 0.010(4) -0.005(2) -0.001(2) -0.002(2)
C52 0.035(3) 0.026(3) 0.017(4) -0.005(3) 0.002(2) 0.000(2)
C53 0.035(3) 0.025(3) 0.022(4) -0.004(3) 0.004(3) -0.004(2)
C54 0.032(3) 0.025(3) 0.032(4) -0.012(3) 0.002(2) -0.005(2)
C55 0.039(4) 0.045(4) 0.053(5) -0.005(3) 0.015(3) -0.007(3)
C56 0.036(3) 0.038(3) 0.048(5) -0.008(3) -0.005(3) 0.001(3)
C57 0.032(3) 0.023(3) 0.033(4) -0.009(3) 0.008(3) -0.004(2)
C58 0.047(4) 0.049(4) 0.041(4) -0.013(3) 0.014(3) 0.007(3)
C59 0.044(4) 0.028(3) 0.073(6) -0.002(3) 0.019(3) 0.002(3)
Si3 0.0491(11) 0.0347(10) 0.0281(14) -0.0095(9) 0.0004(9) 0.0030(8)
Si4 0.0511(11) 0.0288(9) 0.0250(14) -0.0067(8) 0.0067(8) -0.0014(8)
C60 0.054(4) 0.028(3) 0.014(3) -0.009(2) 0.009(3) -0.001(2)
C61 0.039(3) 0.027(3) 0.018(4) -0.006(2) 0.009(2) -0.002(2)
C62 0.062(4) 0.031(3) 0.019(4) -0.005(3) 0.004(3) -0.001(3)
C63 0.062(4) 0.031(3) 0.027(4) -0.002(3) 0.003(3) 0.001(3)
C64 0.046(4) 0.033(3) 0.035(4) -0.003(3) 0.006(3) -0.004(3)
C65 0.047(4) 0.026(3) 0.028(4) -0.013(3) 0.010(3) -0.006(2)
C66 0.034(3) 0.029(3) 0.021(4) -0.008(2) 0.010(2) -0.007(2)
C67 0.043(3) 0.028(3) 0.016(4) -0.013(2) 0.010(3) -0.010(2)
C68 0.029(3) 0.030(3) 0.011(3) -0.010(2) 0.006(2) -0.010(2)
C69 0.040(3) 0.035(3) 0.013(4) -0.010(2) 0.008(3) -0.012(2)
C70 0.043(4) 0.040(3) 0.012(4) -0.001(3) 0.000(3) -0.009(3)
C71 0.041(3) 0.030(3) 0.022(4) 0.002(3) 0.003(3) -0.003(2)
C72 0.052(4) 0.026(3) 0.017(4) -0.008(2) 0.007(3) -0.002(2)
C73 0.041(3) 0.026(3) 0.010(3) -0.007(2) 0.005(2) -0.003(2)
C74 0.043(3) 0.025(3) 0.043(4) 0.000(3) 0.004(3) 0.003(2)
C75 0.045(3) 0.023(3) 0.040(4) -0.003(3) 0.003(3) 0.002(2)
C76 0.042(3) 0.057(4) 0.044(5) -0.002(3) 0.002(3) -0.007(3)
C77 0.051(4) 0.076(5) 0.044(5) 0.000(4) -0.009(3) -0.013(4)
C78 0.058(4) 0.068(5) 0.041(5) 0.002(4) -0.007(3) -0.008(3)
C79 0.057(4) 0.039(4) 0.039(4) -0.002(3) 0.003(3) 0.000(3)
C80 0.044(4) 0.035(3) 0.040(4) 0.000(3) 0.003(3) 0.002(3)
C81 0.080(5) 0.055(4) 0.057(6) 0.020(4) -0.011(4) -0.006(4)
C82 0.071(5) 0.058(4) 0.048(6) -0.011(4) 0.006(4) 0.009(4)
C86 0.059(4) 0.076(5) 0.045(5) 0.009(3) 0.004(3) 0.005(3)
C87 0.078(5) 0.076(5) 0.045(6) 0.011(4) -0.001(4) -0.001(4)
C88 0.098(6) 0.100(6) 0.046(6) 0.006(4) 0.011(4) 0.021(5)
C89 0.064(4) 0.022(3) 0.019(4) -0.004(2) 0.011(3) 0.002(3)
C90 0.058(4) 0.027(3) 0.028(4) -0.002(2) 0.012(3) 0.003(3)
C91 0.063(4) 0.020(3) 0.025(4) 0.000(2) 0.009(3) 0.002(3)
C92 0.057(4) 0.020(3) 0.025(4) 0.000(2) 0.006(3) 0.004(2)
C93 0.068(4) 0.025(3) 0.016(4) 0.000(2) 0.013(3) 0.003(3)
C94 0.070(4) 0.021(3) 0.016(4) -0.004(2) 0.013(3) 0.004(3)
C95 0.085(4) 0.031(3) 0.038(5) -0.007(3) 0.026(3) -0.010(3)
C96 0.095(5) 0.038(3) 0.036(6) 0.002(3) 0.015(4) -0.010(3)
C97 0.081(4) 0.039(4) 0.061(6) -0.011(4) 0.030(4) -0.009(3)
C98 0.065(4) 0.022(3) 0.028(4) -0.003(3) 0.011(3) -0.004(3)
C99 0.073(4) 0.023(3) 0.032(5) -0.004(3) 0.019(3) -0.001(3)
C100 0.083(5) 0.049(4) 0.025(5) -0.005(3) 0.003(3) 0.006(3)
C101 0.088(4) 0.023(3) 0.014(4) -0.009(3) 0.017(3) -0.005(3)
C102 0.083(4) 0.038(4) 0.041(6) 0.001(3) 0.014(3) -0.006(3)
C103 0.102(5) 0.029(3) 0.033(5) -0.001(3) 0.023(4) 0.000(3)
C104 0.040(3) 0.025(3) 0.022(4) 0.002(2) 0.009(2) 0.001(2)
C105 0.049(3) 0.028(3) 0.017(4) 0.001(2) 0.006(3) 0.001(2)
C106 0.050(3) 0.028(3) 0.031(5) -0.001(3) 0.006(3) -0.002(2)
C107 0.041(3) 0.042(3) 0.046(5) 0.002(3) 0.010(3) 0.002(2)
C108 0.045(3) 0.034(3) 0.038(5) -0.001(3) 0.006(3) 0.008(2)
C109 0.050(3) 0.029(3) 0.022(4) 0.000(3) 0.010(3) 0.003(2)
C110 0.054(4) 0.028(3) 0.032(5) 0.004(3) 0.004(3) 0.007(3)
C111 0.082(5) 0.034(3) 0.040(5) 0.007(3) 0.013(4) 0.000(3)
C112 0.059(4) 0.032(3) 0.039(5) 0.002(3) 0.005(3) 0.009(3)
C113 0.039(4) 0.049(4) 0.112(8) 0.021(4) 0.010(4) 0.002(3)
C117 0.079(5) 0.023(3) 0.044(6) 0.002(3) 0.007(4) 0.000(3)
C118 0.091(5) 0.036(4) 0.055(7) -0.005(4) 0.019(4) 0.006(4)

loop_
_atom_type_symbol
_atom_type_description
_atom_type_scat_dispersion_real
_atom_type_scat_dispersion_imag
_atom_type_scat_source
C C 0.0033 0.0016 'International Tables Vol C Tables 4.2.6.8 and 6.1.1.4'
H H 0.0000 0.0000 'International Tables Vol C Tables 4.2.6.8 and 6.1.1.4'
Si Si 0.0817 0.0704 'International Tables Vol C Tables 4.2.6.8 and 6.1.1.4'

loop_
_geom_angle_atom_site_label_1
_geom_angle_atom_site_label_2
_geom_angle_atom_site_label_3
_geom_angle
_geom_angle_site_symmetry_1
C15 Si1 C1 118.3(2) .
C15 Si1 Si2 121.91(18) .
C1 Si1 Si2 119.09(17) .
C45 Si2 C30 112.6(2) .
C45 Si2 Si1 123.44(17) .
C30 Si2 Si1 123.34(17) .
C2 C1 C14 119.7(5) .
C2 C1 Si1 123.7(4) .
C14 C1 Si1 116.6(5) .
C1 C2 C3 123.8(5) .
C1 C2 C7 120.0(5) .
C3 C2 C7 116.2(6) .
C4 C3 C2 121.8(6) .
C4 C3 H3 119.1 .
C2 C3 H3 119.1 .
C3 C4 C5 121.3(6) .
C3 C4 H4 119.4 .
C5 C4 H4 119.3 .
C6 C5 C4 120.2(6) .
C6 C5 H5 119.9 .
C4 C5 H5 119.9 .
C5 C6 C7 120.8(6) .
C5 C6 H6 119.6 .
C7 C6 H6 119.7 .
C8 C7 C6 122.0(5) .
C8 C7 C2 118.3(6) .
C6 C7 C2 119.7(5) .
C9 C8 C7 123.1(6) .
C9 C8 H8 118.4 .
C7 C8 H8 118.5 .
C8 C9 C14 119.5(5) .
C8 C9 C10 122.5(5) .
C14 C9 C10 117.9(6) .
C11 C10 C9 122.1(6) .
C11 C10 H10 119.0 .
C9 C10 H10 119.0 .
C10 C11 C12 120.3(6) .
C10 C11 H11 119.9 .
C12 C11 H11 119.9 .
C13 C12 C11 120.3(6) .
C13 C12 H12 119.9 .
C11 C12 H12 119.9 .
C12 C13 C14 121.9(6) .
C12 C13 H13 119.0 .
C14 C13 H13 119.0 .
C13 C14 C1 123.1(5) .
C13 C14 C9 117.5(5) .
C1 C14 C9 119.4(6) .
C20 C15 C16 117.8(5) .
C20 C15 Si1 124.6(4) .
C16 C15 Si1 117.6(5) .
C17 C16 C15 119.5(6) .
C17 C16 C21 118.6(5) .
C15 C16 C21 121.9(5) .
C18 C17 C16 121.9(5) .
C18 C17 H17 119.1 .
C16 C17 H17 119.1 .
C17 C18 C19 119.4(5) .
C17 C18 C24 120.9(5) .
C19 C18 C24 119.7(6) .
C18 C19 C20 120.4(6) .
C18 C19 H19 119.8 .
C20 C19 H19 119.8 .
C15 C20 C19 121.0(5) .
C15 C20 C27 123.0(5) .
C19 C20 C27 116.0(6) .
C16 C21 C23 113.0(5) .
C16 C21 C22 111.2(5) .
C23 C21 C22 111.1(5) .
C16 C21 H21 107.0 .
C23 C21 H21 107.1 .
C22 C21 H21 107.0 .
C21 C22 H22A 109.5 .
C21 C22 H22B 109.4 .
H22A C22 H22B 109.5 .
C21 C22 H22C 109.5 .
H22A C22 H22C 109.5 .
H22B C22 H22C 109.5 .
C21 C23 H23A 109.5 .
C21 C23 H23B 109.4 .
H23A C23 H23B 109.5 .
C21 C23 H23C 109.5 .
H23A C23 H23C 109.5 .
H23B C23 H23C 109.5 .
C25 C24 C18 113.7(5) .
C25 C24 C26 111.3(5) .
C18 C24 C26 110.9(4) .
C25 C24 H24 106.9 .
C18 C24 H24 106.9 .
C26 C24 H24 106.9 .
C24 C25 H25A 109.4 .
C24 C25 H25B 109.5 .
H25A C25 H25B 109.5 .
C24 C25 H25C 109.5 .
H25A C25 H25C 109.5 .
H25B C25 H25C 109.5 .
C24 C26 H26A 109.4 .
C24 C26 H26B 109.5 .
H26A C26 H26B 109.5 .
C24 C26 H26C 109.5 .
H26A C26 H26C 109.5 .
H26B C26 H26C 109.5 .
C28 C27 C29 110.8(6) .
C28 C27 C20 111.8(5) .
C29 C27 C20 112.1(5) .
C28 C27 H27 107.3 .
C29 C27 H27 107.3 .
C20 C27 H27 107.3 .
C27 C28 H28A 109.5 .
C27 C28 H28B 109.5 .
H28A C28 H28B 109.5 .
C27 C28 H28C 109.5 .
H28A C28 H28C 109.5 .
H28B C28 H28C 109.5 .
C27 C29 H29A 109.5 .
C27 C29 H29B 109.4 .
H29A C29 H29B 109.5 .
C27 C29 H29C 109.5 .
H29A C29 H29C 109.5 .
H29B C29 H29C 109.5 .
C35 C30 C31 117.9(5) .
C35 C30 Si2 118.3(4) .
C31 C30 Si2 123.5(5) .
C32 C31 C30 119.1(6) .
C32 C31 C36 117.6(5) .
C30 C31 C36 123.3(5) .
C33 C32 C31 122.6(6) .
C33 C32 H32 118.7 .
C31 C32 H32 118.7 .
C32 C33 C34 117.5(6) .
C32 C33 C39 123.0(5) .
C34 C33 C39 119.3(6) .
C35 C34 C33 121.2(6) .
C35 C34 H34 119.4 .
C33 C34 H34 119.4 .
C34 C35 C30 121.7(5) .
C34 C35 C42 115.7(6) .
C30 C35 C42 122.5(5) .
C31 C36 C37 112.2(6) .
C31 C36 C38 112.5(5) .
C37 C36 C38 108.9(5) .
C31 C36 H36 107.6 .
C37 C36 H36 107.7 .
C38 C36 H36 107.7 .
C36 C37 H37A 109.5 .
C36 C37 H37B 109.4 .
H37A C37 H37B 109.5 .
C36 C37 H37C 109.5 .
H37A C37 H37C 109.5 .
H37B C37 H37C 109.5 .
C36 C38 H38A 109.5 .
C36 C38 H38B 109.5 .
H38A C38 H38B 109.5 .
C36 C38 H38C 109.4 .
H38A C38 H38C 109.5 .
H38B C38 H38C 109.5 .
C33 C39 C41 113.4(5) .
C33 C39 C40 110.2(5) .
C41 C39 C40 110.2(6) .
C33 C39 H39 107.6 .
C41 C39 H39 107.5 .
C40 C39 H39 107.6 .
C39 C40 H40A 109.5 .
C39 C40 H40B 109.4 .
H40A C40 H40B 109.5 .
C39 C40 H40C 109.5 .
H40A C40 H40C 109.5 .
H40B C40 H40C 109.5 .
C39 C41 H41A 109.5 .
C39 C41 H41B 109.5 .
H41A C41 H41B 109.5 .
C39 C41 H41C 109.5 .
H41A C41 H41C 109.5 .
H41B C41 H41C 109.5 .
C44 C42 C43 112.9(5) .
C44 C42 C35 111.6(5) .
C43 C42 C35 110.6(4) .
C44 C42 H42 107.1 .
C43 C42 H42 107.1 .
C35 C42 H42 107.1 .
C42 C43 H43A 109.4 .
C42 C43 H43B 109.6 .
H43A C43 H43B 109.5 .
C42 C43 H43C 109.4 .
H43A C43 H43C 109.5 .
H43B C43 H43C 109.5 .
C42 C44 H44A 109.5 .
C42 C44 H44B 109.4 .
H44A C44 H44B 109.5 .
C42 C44 H44C 109.5 .
H44A C44 H44C 109.5 .
H44B C44 H44C 109.5 .
C50 C45 C46 118.6(4) .
C50 C45 Si2 116.0(4) .
C46 C45 Si2 124.3(4) .
C47 C46 C45 118.8(4) .
C47 C46 C51 117.6(5) .
C45 C46 C51 123.6(4) .
C48 C47 C46 122.7(5) .
C48 C47 H47 118.6 .
C46 C47 H47 118.6 .
C49 C48 C47 117.3(5) .
C49 C48 C54 120.9(5) .
C47 C48 C54 121.7(5) .
C48 C49 C50 122.3(5) .
C48 C49 H49 118.8 .
C50 C49 H49 118.8 .
C49 C50 C45 120.0(5) .
C49 C50 C57 117.6(4) .
C45 C50 C57 122.3(4) .
C52 C51 C46 113.1(4) .
C52 C51 C53 109.9(4) .
C46 C51 C53 110.7(5) .
C52 C51 H51 107.6 .
C46 C51 H51 107.6 .
C53 C51 H51 107.7 .
C51 C52 H52A 109.5 .
C51 C52 H52B 109.5 .
H52A C52 H52B 109.5 .
C51 C52 H52C 109.5 .
H52A C52 H52C 109.5 .
H52B C52 H52C 109.5 .
C51 C53 H53A 109.4 .
C51 C53 H53B 109.5 .
H53A C53 H53B 109.5 .
C51 C53 H53C 109.5 .
H53A C53 H53C 109.5 .
H53B C53 H53C 109.5 .
C48 C54 C56 111.2(4) .
C48 C54 C55 111.7(5) .
C56 C54 C55 111.7(5) .
C48 C54 H54 107.3 .
C56 C54 H54 107.3 .
C55 C54 H54 107.3 .
C54 C55 H55A 109.4 .
C54 C55 H55B 109.5 .
H55A C55 H55B 109.5 .
C54 C55 H55C 109.5 .
H55A C55 H55C 109.5 .
H55B C55 H55C 109.5 .
C54 C56 H56A 109.5 .
C54 C56 H56B 109.5 .
H56A C56 H56B 109.5 .
C54 C56 H56C 109.5 .
H56A C56 H56C 109.5 .
H56B C56 H56C 109.5 .
C58 C57 C50 111.1(5) .
C58 C57 C59 111.1(5) .
C50 C57 C59 112.8(5) .
C58 C57 H57 107.2 .
C50 C57 H57 107.2 .
C59 C57 H57 107.1 .
C57 C58 H58A 109.5 .
C57 C58 H58B 109.4 .
H58A C58 H58B 109.5 .
C57 C58 H58C 109.6 .
H58A C58 H58C 109.5 .
H58B C58 H58C 109.5 .
C57 C59 H59A 109.4 .
C57 C59 H59B 109.6 .
H59A C59 H59B 109.5 .
C57 C59 H59C 109.4 .
H59A C59 H59C 109.5 .
H59B C59 H59C 109.5 .
C60 Si3 C74 117.9(3) .
C60 Si3 Si4 117.30(19) .
C74 Si3 Si4 124.1(2) .
C89 Si4 C104 116.6(3) .
C89 Si4 Si3 119.4(2) .
C104 Si4 Si3 123.7(2) .
C73 C60 C61 119.0(5) .
C73 C60 Si3 123.0(4) .
C61 C60 Si3 118.0(4) .
C62 C61 C60 122.1(5) .
C62 C61 C66 118.4(5) .
C60 C61 C66 119.5(6) .
C63 C62 C61 121.1(6) .
C63 C62 H62 119.5 .
C61 C62 H62 119.5 .
C62 C63 C64 120.8(6) .
C62 C63 H63 119.6 .
C64 C63 H63 119.6 .
C65 C64 C63 121.1(6) .
C65 C64 H64 119.5 .
C63 C64 H64 119.5 .
C64 C65 C66 120.4(6) .
C64 C65 H65 119.8 .
C66 C65 H65 119.8 .
C67 C66 C61 120.6(5) .
C67 C66 C65 121.2(5) .
C61 C66 C65 118.2(6) .
C66 C67 C68 121.3(5) .
C66 C67 H67 119.4 .
C68 C67 H67 119.4 .
C67 C68 C69 120.8(5) .
C67 C68 C73 119.0(5) .
C69 C68 C73 120.2(5) .
C70 C69 C68 121.4(5) .
C70 C69 H69 119.3 .
C68 C69 H69 119.3 .
C69 C70 C71 119.2(6) .
C69 C70 H70 120.4 .
C71 C70 H70 120.4 .
C72 C71 C70 121.4(6) .
C72 C71 H71 119.3 .
C70 C71 H71 119.3 .
C71 C72 C73 121.3(5) .
C71 C72 H72 119.3 .
C73 C72 H72 119.3 .
C60 C73 C68 120.6(5) .
C60 C73 C72 123.0(5) .
C68 C73 C72 116.4(5) .
C75 C74 C79 117.9(6) .
C75 C74 Si3 118.8(5) .
C79 C74 Si3 123.2(5) .
C76 C75 C74 119.9(7) .
C76 C75 C80 118.6(6) .
C74 C75 C80 121.5(5) .
C77 C76 C75 123.3(7) .
C77 C76 H76 118.3 .
C75 C76 H76 118.3 .
C76 C77 C78 117.1(6) .
C76 C77 C83B 133.3(10) .
C78 C77 C83B 108.4(10) .
C76 C77 C83A 113.3(8) .
C78 C77 C83A 129.6(9) .
C77 C78 C79 122.5(7) .
C77 C78 H78 118.8 .
C79 C78 H78 118.8 .
C78 C79 C74 119.3(7) .
C78 C79 C86 117.0(7) .
C74 C79 C86 123.7(6) .
C75 C80 C81 112.3(5) .
C75 C80 C82 112.5(5) .
C81 C80 C82 109.5(6) .
C75 C80 H80 107.4 .
C81 C80 H80 107.4 .
C82 C80 H80 107.4 .
C80 C81 H81A 109.4 .
C80 C81 H81B 109.5 .
H81A C81 H81B 109.5 .
C80 C81 H81C 109.5 .
H81A C81 H81C 109.5 .
H81B C81 H81C 109.5 .
C80 C82 H82A 109.5 .
C80 C82 H82B 109.5 .
H82A C82 H82B 109.5 .
C80 C82 H82C 109.4 .
H82A C82 H82C 109.5 .
H82B C82 H82C 109.5 .
C85A C83A C84A 109.4(11) .
C85A C83A C77 108.5(10) .
C84A C83A C77 103.5(9) .
C85A C83A H83A 111.5 .
C84A C83A H83A 111.9 .
C77 C83A H83A 111.7 .
C83A C84A H84A 109.3 .
C83A C84A H84B 109.6 .
H84A C84A H84B 109.5 .
C83A C84A H84C 109.5 .
H84A C84A H84C 109.5 .
H84B C84A H84C 109.5 .
C83A C85A H85A 110.3 .
C83A C85A H85B 109.2 .
H85A C85A H85B 109.5 .
C83A C85A H85C 108.9 .
H85A C85A H85C 109.5 .
H85B C85A H85C 109.5 .
C84B C83B C85B 80.5(16) .
C84B C83B C77 106.6(15) .
C85B C83B C77 94.6(13) .
C84B C83B H83B 120.9 .
C85B C83B H83B 123.3 .
C77 C83B H83B 121.7 .
C83B C84B H84D 109.2 .
C83B C84B H84E 109.4 .
H84D C84B H84E 109.5 .
C83B C84B H84F 109.7 .
H84D C84B H84F 109.5 .
H84E C84B H84F 109.5 .
C83B C85B H85D 107.0 .
C83B C85B H85E 111.6 .
H85D C85B H85E 109.5 .
C83B C85B H85F 109.8 .
H85D C85B H85F 109.5 .
H85E C85B H85F 109.5 .
C88 C86 C87 110.9(7) .
C88 C86 C79 111.6(6) .
C87 C86 C79 111.7(6) .
C88 C86 H86 107.5 .
C87 C86 H86 107.5 .
C79 C86 H86 107.5 .
C86 C87 H87A 109.4 .
C86 C87 H87B 109.5 .
H87A C87 H87B 109.5 .
C86 C87 H87C 109.5 .
H87A C87 H87C 109.5 .
H87B C87 H87C 109.5 .
C86 C88 H88A 109.5 .
C86 C88 H88B 109.5 .
H88A C88 H88B 109.5 .
C86 C88 H88C 109.4 .
H88A C88 H88C 109.5 .
H88B C88 H88C 109.5 .
C94 C89 C90 117.8(5) .
C94 C89 Si4 118.0(4) .
C90 C89 Si4 124.3(5) .
C91 C90 C89 119.7(6) .
C91 C90 C95 117.4(5) .
C89 C90 C95 122.9(6) .
C92 C91 C90 122.8(5) .
C92 C91 H91 118.6 .
C90 C91 H91 118.6 .
C91 C92 C93 116.7(6) .
C91 C92 C98 121.4(5) .
C93 C92 C98 121.9(6) .
C94 C93 C92 123.0(6) .
C94 C93 H93 118.5 .
C92 C93 H93 118.5 .
C93 C94 C89 120.0(5) .
C93 C94 C101 118.2(6) .
C89 C94 C101 121.7(5) .
C97 C95 C96 109.1(5) .
C97 C95 C90 111.5(6) .
C96 C95 C90 112.6(5) .
C97 C95 H95 107.8 .
C96 C95 H95 107.8 .
C90 C95 H95 107.8 .
C95 C96 H96A 109.5 .
C95 C96 H96B 109.4 .
H96A C96 H96B 109.5 .
C95 C96 H96C 109.5 .
H96A C96 H96C 109.5 .
H96B C96 H96C 109.5 .
C95 C97 H97A 109.5 .
C95 C97 H97B 109.4 .
H97A C97 H97B 109.5 .
C95 C97 H97C 109.5 .
H97A C97 H97C 109.5 .
H97B C97 H97C 109.5 .
C92 C98 C99 111.1(5) .
C92 C98 C100 110.9(5) .
C99 C98 C100 109.5(6) .
C92 C98 H98 108.4 .
C99 C98 H98 108.5 .
C100 C98 H98 108.4 .
C98 C99 H99A 109.5 .
C98 C99 H99B 109.4 .
H99A C99 H99B 109.5 .
C98 C99 H99C 109.5 .
H99A C99 H99C 109.5 .
H99B C99 H99C 109.5 .
C98 C100 H10A 109.5 .
C98 C100 H10B 109.5 .
H10A C100 H10B 109.5 .
C98 C100 H10C 109.5 .
H10A C100 H10C 109.5 .
H10B C100 H10C 109.5 .
C94 C101 C102 111.0(5) .
C94 C101 C103 111.8(5) .
C102 C101 C103 111.1(6) .
C94 C101 H101 107.6 .
C102 C101 H101 107.6 .
C103 C101 H101 107.6 .
C101 C102 H10D 109.5 .
C101 C102 H10E 109.5 .
H10D C102 H10E 109.5 .
C101 C102 H10F 109.4 .
H10D C102 H10F 109.5 .
H10E C102 H10F 109.5 .
C101 C103 H10G 109.5 .
C101 C103 H10H 109.5 .
H10G C103 H10H 109.5 .
C101 C103 H10I 109.4 .
H10G C103 H10I 109.5 .
H10H C103 H10I 109.5 .
C105 C104 C109 117.4(5) .
C105 C104 Si4 125.6(4) .
C109 C104 Si4 116.9(4) .
C106 C105 C104 119.7(5) .
C106 C105 C110 116.5(5) .
C104 C105 C110 123.8(5) .
C107 C106 C105 122.9(5) .
C107 C106 H106 118.6 .
C105 C106 H106 118.6 .
C106 C107 C108 117.0(5) .
C106 C107 C113 122.6(5) .
C108 C107 C113 120.4(6) .
C109 C108 C107 122.8(6) .
C109 C108 H108 118.6 .
C107 C108 H108 118.6 .
C108 C109 C104 120.2(5) .
C108 C109 C116 118.7(5) .
C104 C109 C116 121.0(5) .
C105 C110 C112 109.9(5) .
C105 C110 C111 112.6(5) .
C112 C110 C111 110.5(5) .
C105 C110 H110 107.9 .
C112 C110 H110 107.9 .
C111 C110 H110 107.9 .
C110 C111 H11A 109.5 .
C110 C111 H11B 109.5 .
H11A C111 H11B 109.5 .
C110 C111 H11C 109.5 .
H11A C111 H11C 109.5 .
H11B C111 H11C 109.5 .
C110 C112 H11D 109.5 .
C110 C112 H11E 109.5 .
H11D C112 H11E 109.5 .
C110 C112 H11F 109.4 .
H11D C112 H11F 109.5 .
H11E C112 H11F 109.5 .
C107 C113 C1B7 111.3(8) .
C107 C113 C1A7 111.1(7) .
C107 C113 C1A8 112.7(8) .
C1A7 C113 C1A8 100.4(11) .
C107 C113 C1B8 109.8(8) .
C1B7 C113 C1B8 108.9(10) .
C107 C113 H1A3 110.6 .
C1A7 C113 H1A3 110.4 .
C1A8 C113 H1A3 111.2 .
C107 C113 H1B3 109.0 .
C1B7 C113 H1B3 108.6 .
C1B8 C113 H1B3 109.2 .
C113 C1A7 H11G 109.3 .
C113 C1A7 H11H 109.6 .
H11G C1A7 H11H 109.5 .
C113 C1A7 H11I 109.4 .
H11G C1A7 H11I 109.5 .
H11H C1A7 H11I 109.5 .
C113 C1A8 H11J 110.2 .
C113 C1A8 H11K 109.2 .
H11J C1A8 H11K 109.5 .
C113 C1A8 H11L 109.0 .
H11J C1A8 H11L 109.5 .
H11K C1A8 H11L 109.5 .
C113 C1B7 H11M 109.1 .
C113 C1B7 H11N 109.8 .
H11M C1B7 H11N 109.5 .
C113 C1B7 H11O 109.5 .
H11M C1B7 H11O 109.5 .
H11N C1B7 H11O 109.5 .
C113 C1B8 H11P 109.7 .
C113 C1B8 H11Q 109.5 .
H11P C1B8 H11Q 109.5 .
C113 C1B8 H11R 109.3 .
H11P C1B8 H11R 109.5 .
H11Q C1B8 H11R 109.5 .
C109 C116 C118 112.1(5) .
C109 C116 C117 110.6(5) .
C118 C116 C117 111.7(5) .
C109 C116 H116 107.4 .
C118 C116 H116 107.4 .
C117 C116 H116 107.5 .
C116 C117 H1A7 109.4 .
C116 C117 H1B7 109.5 .
H1A7 C117 H1B7 109.5 .
C116 C117 H1C7 109.5 .
H1A7 C117 H1C7 109.5 .
H1B7 C117 H1C7 109.5 .
C116 C118 H1A8 109.5 .
C116 C118 H1B8 109.5 .
H1A8 C118 H1B8 109.5 .
C116 C118 H1C8 109.5 .
H1A8 C118 H1C8 109.5 .
H1B8 C118 H1C8 109.5 .
C120 C119 C121 93.6(19) .
C120 C119 H119 134.5 .
C121 C119 H119 131.8 .
C121 C120 C119 129(2) 2_656
C121 C120 C121 82.9(19) 2_656
C119 C120 C121 46.0(13) .
C121 C120 H120 117.2 2_656
C119 C120 H120 114.0 .
C121 C120 H120 159.9 .
C120 C121 C119 137(2) 2_656
C120 C121 C120 97.1(19) 2_656
C119 C121 C120 40.5(11) .
C120 C121 H121 111.1 2_656
C119 C121 H121 111.4 .
C120 C121 H121 151.7 .
C1A3 C1A2 H1A1 110.3 .
C1A3 C1A2 H1A2 109.3 .
H1A1 C1A2 H1A2 109.5 .
C1A3 C1A2 H1A3 108.8 .
H1A1 C1A2 H1A3 109.5 .
H1A2 C1A2 H1A3 109.5 .
C1A2 C1A3 C1A4 113.8(10) .
C1A2 C1A3 H1A4 108.6 .
C1A4 C1A3 H1A4 109.6 .
C1A2 C1A3 H1A5 108.2 .
C1A4 C1A3 H1A5 108.7 .
H1A4 C1A3 H1A5 107.7 .
C1A3 C1A4 C1A5 109.7(8) .
C1A3 C1A4 H1A6 110.5 .
C1A5 C1A4 H1A6 109.2 .
C1A3 C1A4 H1A7 109.4 .
C1A5 C1A4 H1A7 109.7 .
H1A6 C1A4 H1A7 108.2 .
C1A6 C1A5 C1A4 107.2(8) .
C1A6 C1A5 H1A8 109.4 .
C1A4 C1A5 H1A8 110.4 .
C1A6 C1A5 H1A9 110.4 .
C1A4 C1A5 H1A9 110.8 .
H1A8 C1A5 H1A9 108.6 .
C1A5 C1A6 H1AX 110.3 .
C1A5 C1A6 H1AY 108.6 .
H1AX C1A6 H1AY 109.5 .
C1A5 C1A6 H1AZ 109.6 .
H1AX C1A6 H1AZ 109.5 .
H1AY C1A6 H1AZ 109.5 .
C1B3 C1B2 H1B1 107.3 .
C1B3 C1B2 H1B2 110.2 .
H1B1 C1B2 H1B2 109.5 .
C1B3 C1B2 H1B3 110.9 .
H1B1 C1B2 H1B3 109.5 .
H1B2 C1B2 H1B3 109.5 .
C1B2 C1B3 C1B4 112.7(10) .
C1B2 C1B3 H1B4 109.8 .
C1B4 C1B3 H1B4 106.4 .
C1B2 C1B3 H1B5 110.6 .
C1B4 C1B3 H1B5 109.3 .
H1B4 C1B3 H1B5 107.8 .
C1B5 C1B4 C1B3 111.0(10) .
C1B5 C1B4 H1B6 112.7 .
C1B3 C1B4 H1B6 112.2 .
C1B5 C1B4 H1B7 104.8 .
C1B3 C1B4 H1B7 107.6 .
H1B6 C1B4 H1B7 108.0 .
C1B4 C1B5 C1B6 113.9(11) .
C1B4 C1B5 H1B8 104.2 .
C1B6 C1B5 H1B8 108.3 .
C1B4 C1B5 H1B9 112.1 .
C1B6 C1B5 H1B9 110.2 .
H1B8 C1B5 H1B9 107.7 .
C1B5 C1B6 H1BX 108.6 .
C1B5 C1B6 H1BY 110.9 .
H1BX C1B6 H1BY 109.5 .
C1B5 C1B6 H1BZ 109.0 .
H1BX C1B6 H1BZ 109.5 .
H1BY C1B6 H1BZ 109.5 .

loop_
_geom_bond_atom_site_label_1
_geom_bond_atom_site_label_2
_geom_bond_distance
_geom_bond_site_symmetry_2
Si1 C15 1.869(5) .
Si1 C1 1.885(6) .
Si1 Si2 2.140(2) .
Si2 C45 1.890(5) .
Si2 C30 1.888(6) .
C1 C2 1.406(8) .
C1 C14 1.430(7) .
C2 C3 1.433(7) .
C2 C7 1.453(7) .
C3 C4 1.352(8) .
C3 H3 0.9500 .
C4 C5 1.413(8) .
C4 H4 0.9500 .
C5 C6 1.348(8) .
C5 H5 0.9500 .
C6 C7 1.428(8) .
C6 H6 0.9500 .
C7 C8 1.389(7) .
C8 C9 1.372(8) .
C8 H8 0.9500 .
C9 C14 1.438(7) .
C9 C10 1.436(7) .
C10 C11 1.327(8) .
C10 H10 0.9500 .
C11 C12 1.409(8) .
C11 H11 0.9500 .
C12 C13 1.360(7) .
C12 H12 0.9500 .
C13 C14 1.414(8) .
C13 H13 0.9500 .
C15 C20 1.393(8) .
C15 C16 1.420(8) .
C16 C17 1.405(7) .
C16 C21 1.507(8) .
C17 C18 1.358(8) .
C17 H17 0.9500 .
C18 C19 1.385(8) .
C18 C24 1.532(7) .
C19 C20 1.405(7) .
C19 H19 0.9500 .
C20 C27 1.536(8) .
C21 C23 1.540(8) .
C21 C22 1.532(7) .
C21 H21 1.0000 .
C22 H22A 0.9800 .
C22 H22B 0.9800 .
C22 H22C 0.9800 .
C23 H23A 0.9800 .
C23 H23B 0.9800 .
C23 H23C 0.9800 .
C24 C25 1.520(8) .
C24 C26 1.534(8) .
C24 H24 1.0000 .
C25 H25A 0.9800 .
C25 H25B 0.9800 .
C25 H25C 0.9800 .
C26 H26A 0.9800 .
C26 H26B 0.9800 .
C26 H26C 0.9800 .
C27 C28 1.517(8) .
C27 C29 1.522(9) .
C27 H27 1.0000 .
C28 H28A 0.9800 .
C28 H28B 0.9800 .
C28 H28C 0.9800 .
C29 H29A 0.9800 .
C29 H29B 0.9800 .
C29 H29C 0.9800 .
C30 C35 1.388(8) .
C30 C31 1.423(7) .
C31 C32 1.403(8) .
C31 C36 1.522(8) .
C32 C33 1.376(8) .
C32 H32 0.9500 .
C33 C34 1.404(7) .
C33 C39 1.514(8) .
C34 C35 1.381(7) .
C34 H34 0.9500 .
C35 C42 1.542(7) .
C36 C37 1.529(7) .
C36 C38 1.542(8) .
C36 H36 1.0000 .
C37 H37A 0.9800 .
C37 H37B 0.9800 .
C37 H37C 0.9800 .
C38 H38A 0.9800 .
C38 H38B 0.9800 .
C38 H38C 0.9800 .
C39 C41 1.526(7) .
C39 C40 1.531(8) .
C39 H39 1.0000 .
C40 H40A 0.9800 .
C40 H40B 0.9800 .
C40 H40C 0.9800 .
C41 H41A 0.9800 .
C41 H41B 0.9800 .
C41 H41C 0.9800 .
C42 C44 1.516(8) .
C42 C43 1.530(7) .
C42 H42 1.0000 .
C43 H43A 0.9800 .
C43 H43B 0.9800 .
C43 H43C 0.9800 .
C44 H44A 0.9800 .
C44 H44B 0.9800 .
C44 H44C 0.9800 .
C45 C50 1.400(6) .
C45 C46 1.431(7) .
C46 C47 1.404(6) .
C46 C51 1.528(7) .
C47 C48 1.390(6) .
C47 H47 0.9500 .
C48 C49 1.389(7) .
C48 C54 1.516(6) .
C49 C50 1.403(6) .
C49 H49 0.9500 .
C50 C57 1.522(7) .
C51 C52 1.523(7) .
C51 C53 1.535(7) .
C51 H51 1.0000 .
C52 H52A 0.9800 .
C52 H52B 0.9800 .
C52 H52C 0.9800 .
C53 H53A 0.9800 .
C53 H53B 0.9800 .
C53 H53C 0.9800 .
C54 C56 1.512(8) .
C54 C55 1.514(8) .
C54 H54 1.0000 .
C55 H55A 0.9800 .
C55 H55B 0.9800 .
C55 H55C 0.9800 .
C56 H56A 0.9800 .
C56 H56B 0.9800 .
C56 H56C 0.9800 .
C57 C58 1.520(8) .
C57 C59 1.530(7) .
C57 H57 1.0000 .
C58 H58A 0.9800 .
C58 H58B 0.9800 .
C58 H58C 0.9800 .
C59 H59A 0.9800 .
C59 H59B 0.9800 .
C59 H59C 0.9800 .
Si3 C60 1.886(6) .
Si3 C74 1.894(6) .
Si3 Si4 2.138(2) .
Si4 C89 1.877(6) .
Si4 C104 1.883(5) .
C60 C73 1.416(8) .
C60 C61 1.427(7) .
C61 C62 1.421(8) .
C61 C66 1.426(8) .
C62 C63 1.359(7) .
C62 H62 0.9500 .
C63 C64 1.393(8) .
C63 H63 0.9500 .
C64 C65 1.350(8) .
C64 H64 0.9500 .
C65 C66 1.445(7) .
C65 H65 0.9500 .
C66 C67 1.379(8) .
C67 C68 1.406(7) .
C67 H67 0.9500 .
C68 C69 1.411(8) .
C68 C73 1.428(7) .
C69 C70 1.352(7) .
C69 H69 0.9500 .
C70 C71 1.414(8) .
C70 H70 0.9500 .
C71 C72 1.349(8) .
C71 H71 0.9500 .
C72 C73 1.437(7) .
C72 H72 0.9500 .
C74 C75 1.395(8) .
C74 C79 1.406(9) .
C75 C76 1.389(7) .
C75 C80 1.509(9) .
C76 C77 1.351(9) .
C76 H76 0.9500 .
C77 C78 1.379(10) .
C77 C83B 1.585(10) .
C77 C83A 1.598(9) .
C78 C79 1.398(8) .
C78 H78 0.9500 .
C79 C86 1.558(10) .
C80 C81 1.538(8) .
C80 C82 1.534(8) .
C80 H80 1.0000 .
C81 H81A 0.9800 .
C81 H81B 0.9800 .
C81 H81C 0.9800 .
C82 H82A 0.9800 .
C82 H82B 0.9800 .
C82 H82C 0.9800 .
C83A C85A 1.572(10) .
C83A C84A 1.596(10) .
C83A H83A 1.0000 .
C84A H84A 0.9800 .
C84A H84B 0.9800 .
C84A H84C 0.9800 .
C85A H85A 0.9800 .
C85A H85B 0.9800 .
C85A H85C 0.9800 .
C83B C84B 1.577(11) .
C83B C85B 1.587(11) .
C83B H83B 1.0000 .
C84B H84D 0.9800 .
C84B H84E 0.9800 .
C84B H84F 0.9800 .
C85B H85D 0.9800 .
C85B H85E 0.9800 .
C85B H85F 0.9800 .
C86 C88 1.509(10) .
C86 C87 1.524(9) .
C86 H86 1.0000 .
C87 H87A 0.9800 .
C87 H87B 0.9800 .
C87 H87C 0.9800 .
C88 H88A 0.9800 .
C88 H88B 0.9800 .
C88 H88C 0.9800 .
C89 C94 1.408(8) .
C89 C90 1.423(7) .
C90 C91 1.398(8) .
C90 C95 1.519(9) .
C91 C92 1.387(8) .
C91 H91 0.9500 .
C92 C93 1.391(7) .
C92 C98 1.497(8) .
C93 C94 1.391(8) .
C93 H93 0.9500 .
C94 C101 1.528(7) .
C95 C97 1.521(8) .
C95 C96 1.531(8) .
C95 H95 1.0000 .
C96 H96A 0.9800 .
C96 H96B 0.9800 .
C96 H96C 0.9800 .
C97 H97A 0.9800 .
C97 H97B 0.9800 .
C97 H97C 0.9800 .
C98 C99 1.537(7) .
C98 C100 1.535(8) .
C98 H98 1.0000 .
C99 H99A 0.9800 .
C99 H99B 0.9800 .
C99 H99C 0.9800 .
C100 H10A 0.9800 .
C100 H10B 0.9800 .
C100 H10C 0.9800 .
C101 C102 1.528(8) .
C101 C103 1.547(9) .
C101 H101 1.0000 .
C102 H10D 0.9800 .
C102 H10E 0.9800 .
C102 H10F 0.9800 .
C103 H10G 0.9800 .
C103 H10H 0.9800 .
C103 H10I 0.9800 .
C104 C105 1.412(7) .
C104 C109 1.414(7) .
C105 C106 1.403(7) .
C105 C110 1.525(7) .
C106 C107 1.371(7) .
C106 H106 0.9500 .
C107 C108 1.385(7) .
C107 C113 1.515(8) .
C108 C109 1.385(7) .
C108 H108 0.9500 .
C109 C116 1.524(7) .
C110 C112 1.518(8) .
C110 C111 1.534(8) .
C110 H110 1.0000 .
C111 H11A 0.9800 .
C111 H11B 0.9800 .
C111 H11C 0.9800 .
C112 H11D 0.9800 .
C112 H11E 0.9800 .
C112 H11F 0.9800 .
C113 C1B7 1.540(10) .
C113 C1A7 1.553(10) .
C113 C1A8 1.555(10) .
C113 C1B8 1.572(10) .
C113 H1A3 1.0000 .
C113 H1B3 1.0000 .
C1A7 H11G 0.9800 .
C1A7 H11H 0.9800 .
C1A7 H11I 0.9800 .
C1A8 H11J 0.9800 .
C1A8 H11K 0.9800 .
C1A8 H11L 0.9800 .
C1B7 H11M 0.9800 .
C1B7 H11N 0.9800 .
C1B7 H11O 0.9800 .
C1B8 H11P 0.9800 .
C1B8 H11Q 0.9800 .
C1B8 H11R 0.9800 .
C116 C118 1.527(8) .
C116 C117 1.533(8) .
C116 H116 1.0000 .
C117 H1A7 0.9800 .
C117 H1B7 0.9800 .
C117 H1C7 0.9800 .
C118 H1A8 0.9800 .
C118 H1B8 0.9800 .
C118 H1C8 0.9800 .
C119 C120 1.30(2) .
C119 C121 1.44(3) .
C119 H119 0.9500 .
C120 C121 1.35(2) 2_656
C120 C121 1.99(2) .
C120 H120 0.9500 .
C121 C120 1.35(2) 2_656
C121 H121 0.9500 .
C1A2 C1A3 1.454(9) .
C1A2 H1A1 0.9800 .
C1A2 H1A2 0.9800 .
C1A2 H1A3 0.9800 .
C1A3 C1A4 1.516(9) .
C1A3 H1A4 0.9900 .
C1A3 H1A5 0.9900 .
C1A4 C1A5 1.532(9) .
C1A4 H1A6 0.9900 .
C1A4 H1A7 0.9900 .
C1A5 C1A6 1.507(10) .
C1A5 H1A8 0.9900 .
C1A5 H1A9 0.9900 .
C1A6 H1AX 0.9800 .
C1A6 H1AY 0.9800 .
C1A6 H1AZ 0.9800 .
C1B2 C1B3 1.453(10) .
C1B2 H1B1 0.9800 .
C1B2 H1B2 0.9800 .
C1B2 H1B3 0.9800 .
C1B3 C1B4 1.510(10) .
C1B3 H1B4 0.9900 .
C1B3 H1B5 0.9900 .
C1B4 C1B5 1.496(11) .
C1B4 H1B6 0.9900 .
C1B4 H1B7 0.9900 .
C1B5 C1B6 1.493(10) .
C1B5 H1B8 0.9900 .
C1B5 H1B9 0.9900 .
C1B6 H1BX 0.9800 .
C1B6 H1BY 0.9800 .
C1B6 H1BZ 0.9800 .
